data_4336159
loop_
_publ_author_name
'Yu-Chun Chuang'
'Ya-Wen Li'
'I-Jui Hsu'
'Gene-Hsiang Lee'
'Yu Wang'

_publ_section_title
;
 Bond Characterization of a Unique Thiathiophthene Derivative: Combined
 Charge Density Study and X-ray Absorption Spectroscopy
;
_journal_name_full 'Inorganic Chemistry'
_journal_page_first 10958
_journal_page_last 10967
_journal_paper_doi 10.1021/ic4010455
_journal_volume 52
_journal_year 2013
_chemical_formula_sum 'C10 H12 S3'
_chemical_formula_weight 228.38
_chemical_name_systematic
; 
 ? 
;
_space_group_IT_number 14
_symmetry_cell_setting monoclinic
_symmetry_space_group_name_Hall '-P 2yn'
_symmetry_space_group_name_H-M 'P 1 21/n 1'
_atom_sites_solution_hydrogens geom
_atom_sites_solution_primary direct
_atom_sites_solution_secondary difmap
_audit_creation_method SHELXL-97
_cell_angle_alpha 90.00
_cell_angle_beta 90.187(3)
_cell_angle_gamma 90.00
_cell_formula_units_Z 4
_cell_length_a 8.1072(5)
_cell_length_b 11.0499(6)
_cell_length_c 11.4713(8)
_cell_measurement_temperature 100(2)
_cell_volume 1027.64(11)
_computing_cell_refinement DENZO-SMN
_computing_data_collection 'NONIUS COLLECT'
_computing_data_reduction DENZO-SMN
_computing_molecular_graphics 'Bruker SHELXTL'
_computing_publication_material 'Bruker SHELXTL'
_computing_structure_refinement 'SHELXL-97 (Sheldrick, 1997)'
_computing_structure_solution 'SHELXS-97 (Sheldrick, 1990)'
_diffrn_ambient_temperature 100(2)
_diffrn_measured_fraction_theta_full 1.000
_diffrn_measured_fraction_theta_max 1.000
_diffrn_radiation_monochromator graphite
_diffrn_radiation_source 'fine-focus sealed tube'
_diffrn_radiation_type MoK\a
_diffrn_radiation_wavelength 0.71073
_diffrn_reflns_av_R_equivalents 0.0543
_diffrn_reflns_av_sigmaI/netI 0.0205
_diffrn_reflns_limit_h_max 16
_diffrn_reflns_limit_h_min -16
_diffrn_reflns_limit_k_max 21
_diffrn_reflns_limit_k_min -21
_diffrn_reflns_limit_l_max 22
_diffrn_reflns_limit_l_min -22
_diffrn_reflns_number 78584
_diffrn_reflns_theta_full 45.00
_diffrn_reflns_theta_max 45.00
_diffrn_reflns_theta_min 3.07
_exptl_absorpt_coefficient_mu 0.669
_exptl_absorpt_correction_T_max 0.9610
_exptl_absorpt_correction_T_min 0.8559
_exptl_absorpt_correction_type multi-scan
_exptl_absorpt_process_details sadabs
_exptl_crystal_colour red
_exptl_crystal_density_diffrn 1.476
_exptl_crystal_description block
_exptl_crystal_F_000 480
_exptl_crystal_size_max 0.24
_exptl_crystal_size_mid 0.21
_exptl_crystal_size_min 0.06
_refine_diff_density_max 0.667
_refine_diff_density_min -0.305
_refine_diff_density_rms 0.078
_refine_ls_extinction_method none
_refine_ls_goodness_of_fit_ref 1.121
_refine_ls_hydrogen_treatment mixed
_refine_ls_matrix_type full
_refine_ls_number_parameters 166
_refine_ls_number_reflns 8472
_refine_ls_number_restraints 0
_refine_ls_restrained_S_all 1.121
_refine_ls_R_factor_all 0.0377
_refine_ls_R_factor_gt 0.0277
_refine_ls_shift/su_max 0.002
_refine_ls_shift/su_mean 0.000
_refine_ls_structure_factor_coef Fsqd
_refine_ls_weighting_details 'calc w=1/[\s^2^(Fo^2^)+(0.0373P)^2^+0.0644P] where P=(Fo^2^+2Fc^2^)/3'
_refine_ls_weighting_scheme calc
_refine_ls_wR_factor_gt 0.0671
_refine_ls_wR_factor_ref 0.0719
_reflns_number_gt 7135
_reflns_number_total 8472
_reflns_threshold_expression >2sigma(I)
_cod_data_source_file ic4010455_si_001.cif
_cod_data_source_block 2,5-Dimethyl-3,4-Trimetylene-6a-thiathioohthene
_cod_original_cell_volume 1027.6(4)
_cod_original_sg_symbol_H-M 'P 21/n'
_cod_database_code 4336159

loop_
_symmetry_equiv_pos_as_xyz
'x, y, z'
'-x+1/2, y+1/2, -z+1/2'
'-x, -y, -z'
'x-1/2, -y-1/2, z-1/2'

loop_
_atom_site_label
_atom_site_type_symbol
_atom_site_fract_x
_atom_site_fract_y
_atom_site_fract_z
_atom_site_U_iso_or_equiv
_atom_site_adp_type
_atom_site_occupancy
_atom_site_symmetry_multiplicity
_atom_site_calc_flag
S1 S 0.736328(16) 0.734796(12) 0.040715(12) 0.01357(3) Uani 1 1 d
S2 S 0.702867(14) 0.524546(12) 0.037807(10) 0.01186(2) Uani 1 1 d
S3 S 0.683613(17) 0.314551(12) 0.030017(12) 0.01481(3) Uani 1 1 d
C1 C 0.90154(6) 0.72899(4) 0.13169(4) 0.01200(6) Uani 1 1 d
C2 C 0.95096(6) 0.61746(4) 0.17385(4) 0.01089(6) Uani 1 1 d
C3 C 0.86968(5) 0.51104(4) 0.13413(4) 0.01019(6) Uani 1 1 d
C4 C 0.92299(6) 0.39358(4) 0.16834(4) 0.01124(6) Uani 1 1 d
C5 C 0.84624(6) 0.29286(4) 0.12168(4) 0.01297(7) Uani 1 1 d
C6 C 1.09177(6) 0.60682(5) 0.26021(5) 0.01445(7) Uani 1 1 d
C7 C 1.07825(7) 0.49137(5) 0.33221(4) 0.01512(7) Uani 1 1 d
C8 C 1.06644(6) 0.38162(5) 0.25216(5) 0.01398(7) Uani 1 1 d
C9 C 0.98870(7) 0.84450(5) 0.16275(5) 0.01732(8) Uani 1 1 d
C10 C 0.90169(8) 0.16568(5) 0.14698(5) 0.01749(8) Uani 1 1 d
H6A H 1.1973(16) 0.6065(11) 0.2166(11) 0.021(3) Uiso 1 1 d
H6B H 1.0937(15) 0.6762(11) 0.3111(11) 0.022(3) Uiso 1 1 d
H7A H 0.9764(15) 0.4945(11) 0.3830(11) 0.024(3) Uiso 1 1 d
H7B H 1.1715(16) 0.4839(11) 0.3844(12) 0.025(3) Uiso 1 1 d
H8A H 1.1675(16) 0.3738(11) 0.2073(11) 0.023(3) Uiso 1 1 d
H8B H 1.0532(15) 0.3061(11) 0.2986(11) 0.024(3) Uiso 1 1 d
H9A H 1.1088(18) 0.8363(12) 0.1489(12) 0.034(3) Uiso 1 1 d
H9B H 0.951(2) 0.9104(15) 0.1119(15) 0.050(5) Uiso 1 1 d
H9C H 0.9723(18) 0.8645(13) 0.2440(12) 0.035(4) Uiso 1 1 d
H10A H 1.0157(18) 0.1553(12) 0.1193(12) 0.034(4) Uiso 1 1 d
H10B H 0.8963(16) 0.1484(12) 0.2295(12) 0.028(3) Uiso 1 1 d
H10C H 0.8334(18) 0.1068(13) 0.1062(12) 0.036(4) Uiso 1 1 d

loop_
_atom_site_aniso_label
_atom_site_aniso_U_11
_atom_site_aniso_U_22
_atom_site_aniso_U_33
_atom_site_aniso_U_23
_atom_site_aniso_U_13
_atom_site_aniso_U_12
S1 0.01308(5) 0.01417(5) 0.01345(5) 0.00243(3) -0.00201(3) 0.00174(3)
S2 0.01020(4) 0.01544(5) 0.00994(4) 0.00016(3) -0.00255(3) -0.00030(3)
S3 0.01448(5) 0.01535(5) 0.01459(5) -0.00263(4) -0.00151(4) -0.00288(3)
C1 0.01188(15) 0.01139(14) 0.01273(16) 0.00002(12) -0.00056(12) -0.00023(11)
C2 0.01055(14) 0.01150(14) 0.01060(14) -0.00048(11) -0.00202(11) 0.00001(11)
C3 0.00987(13) 0.01134(14) 0.00935(14) 0.00010(11) -0.00160(11) 0.00016(11)
C4 0.01162(14) 0.01140(14) 0.01069(14) 0.00046(11) -0.00072(11) 0.00076(11)
C5 0.01390(16) 0.01152(14) 0.01350(16) -0.00018(12) 0.00117(12) -0.00043(12)
C6 0.01371(16) 0.01585(17) 0.01376(17) -0.00143(13) -0.00533(13) -0.00033(13)
C7 0.01564(17) 0.01931(19) 0.01038(15) -0.00022(13) -0.00340(13) 0.00294(14)
C8 0.01427(16) 0.01470(16) 0.01295(16) 0.00153(13) -0.00268(13) 0.00280(13)
C9 0.01888(19) 0.01235(17) 0.0207(2) -0.00124(15) -0.00106(16) -0.00241(14)
C10 0.0206(2) 0.01171(17) 0.0202(2) 0.00083(14) 0.00353(17) 0.00057(14)

loop_
_atom_type_symbol
_atom_type_description
_atom_type_scat_dispersion_real
_atom_type_scat_dispersion_imag
_atom_type_scat_source
C C 0.0033 0.0016 'International Tables Vol C Tables 4.2.6.8 and 6.1.1.4'
H H 0.0000 0.0000 'International Tables Vol C Tables 4.2.6.8 and 6.1.1.4'
S S 0.1246 0.1234 'International Tables Vol C Tables 4.2.6.8 and 6.1.1.4'

loop_
_geom_angle_atom_site_label_1
_geom_angle_atom_site_label_2
_geom_angle_atom_site_label_3
_geom_angle
C1 S1 S2 93.585(17)
C3 S2 S3 89.475(16)
C3 S2 S1 89.217(16)
S3 S2 S1 176.864(8)
C5 S3 S2 93.727(18)
C2 C1 C9 122.62(5)
C2 C1 S1 118.43(4)
C9 C1 S1 118.95(4)
C1 C2 C3 119.44(4)
C1 C2 C6 121.01(4)
C3 C2 C6 119.54(4)
C2 C3 C4 121.73(4)
C2 C3 S2 119.21(4)
C4 C3 S2 119.04(3)
C5 C4 C3 119.46(5)
C5 C4 C8 121.34(4)
C3 C4 C8 119.17(4)
C4 C5 C10 122.95(5)
C4 C5 S3 118.24(4)
C10 C5 S3 118.81(4)
C2 C6 C7 111.37(4)
C6 C7 C8 110.13(4)
C4 C8 C7 111.11(4)

loop_
_geom_bond_atom_site_label_1
_geom_bond_atom_site_label_2
_geom_bond_distance
S1 C1 1.6964(7)
S1 S2 2.3393(5)
S2 C3 1.7500(7)
S2 S3 2.3274(5)
S3 C5 1.7006(7)
C1 C2 1.3828(7)
C1 C9 1.5013(7)
C2 C3 1.4221(7)
C2 C6 1.5137(8)
C3 C4 1.4227(7)
C4 C5 1.3821(7)
C4 C8 1.5124(8)
C5 C10 1.5035(8)
C6 C7 1.5238(8)
C7 C8 1.5239(8)
